data_4076121
loop_
_publ_author_name
'Bunn, Natalie R.'
'Aldridge, Simon'
'Kays, Deborah L.'
'Coombs, Natalie D.'
'Day, Joanna K.'
'Ooi, Li-ling'
'Coles, Simon J.'
'Hursthouse, Michael B.'

_publ_section_title
;
 Toward Cationic Gallane- and Indanediyl Complexes:&#x00A0; Synthetic
 Approaches to Three-Coordinate Halogallyl and -indyl Precursors
;
_journal_issue 24
_journal_name_full Organometallics
_journal_page_first 5879
_journal_paper_doi 10.1021/om050630f
_journal_volume 24
_journal_year 2005
_chemical_formula_moiety 'C24 H30 Cl Fe2 Ga O4'
_chemical_formula_sum 'C24 H30 Cl Fe2 Ga O4'
_chemical_formula_weight 599.34
_chemical_name_common sa0401
_chemical_name_systematic
;
 ?
;
_space_group_IT_number 60
_symmetry_cell_setting orthorhombic
_symmetry_space_group_name_Hall '-P 2b 2ac'
_symmetry_space_group_name_H-M 'P c n b'
_atom_sites_solution_hydrogens geom
_atom_sites_solution_primary direct
_atom_sites_solution_secondary difmap
_audit_creation_method SHELXL-97
_cell_angle_alpha 90.00
_cell_angle_beta 90.00
_cell_angle_gamma 90.00
_cell_formula_units_Z 4
_cell_length_a 11.1946(2)
_cell_length_b 12.9307(3)
_cell_length_c 16.9269(4)
_cell_measurement_reflns_used 29438
_cell_measurement_temperature 150(2)
_cell_measurement_theta_max 30.034
_cell_measurement_theta_min 2.91
_cell_volume 2450.24(9)
_computing_cell_refinement 'HKL Scalepack (Otwinowski & Minor 1997)'
_computing_data_collection 'Collect (Nonius BV, 1997-2000)'
_computing_data_reduction 'HKL Denzo and Scalepack (Otwinowski & Minor 1997)'
_computing_molecular_graphics 'Ortep-3 for Windows (Farrugia, 1997)'
_computing_publication_material 'WinGX publication routines (Farrugia, 1999)'
_computing_structure_refinement 'SHELXL-97 (Sheldrick, 1997)'
_computing_structure_solution 'Dirdif-99 (Beurskens et al., 1999)'
_diffrn_ambient_temperature 150(2)
_diffrn_measured_fraction_theta_full 0.998
_diffrn_measured_fraction_theta_max 0.998
_diffrn_measurement_device_type KappaCCD
_diffrn_measurement_method CCD
_diffrn_radiation_monochromator graphite
_diffrn_radiation_source 'fine-focus sealed tube'
_diffrn_radiation_type MoK\a
_diffrn_radiation_wavelength 0.71073
_diffrn_reflns_av_R_equivalents 0.1124
_diffrn_reflns_av_sigmaI/netI 0.0535
_diffrn_reflns_limit_h_max 15
_diffrn_reflns_limit_h_min -13
_diffrn_reflns_limit_k_max 18
_diffrn_reflns_limit_k_min -18
_diffrn_reflns_limit_l_max 23
_diffrn_reflns_limit_l_min -23
_diffrn_reflns_number 29314
_diffrn_reflns_theta_full 30.02
_diffrn_reflns_theta_max 30.02
_diffrn_reflns_theta_min 3.64
_exptl_absorpt_coefficient_mu 2.397
_exptl_absorpt_correction_T_max 0.7458
_exptl_absorpt_correction_T_min 0.5856
_exptl_absorpt_correction_type multi-scan
_exptl_absorpt_process_details 'Sortav (Blessing, 1995)'
_exptl_crystal_colour Yellow
_exptl_crystal_density_diffrn 1.625
_exptl_crystal_density_method 'not measured'
_exptl_crystal_description Block
_exptl_crystal_F_000 1224
_exptl_crystal_size_max 0.25
_exptl_crystal_size_mid 0.18
_exptl_crystal_size_min 0.13
_refine_diff_density_max 1.310
_refine_diff_density_min -0.761
_refine_diff_density_rms 0.115
_refine_ls_extinction_method none
_refine_ls_goodness_of_fit_ref 1.088
_refine_ls_hydrogen_treatment constr
_refine_ls_matrix_type full
_refine_ls_number_parameters 151
_refine_ls_number_reflns 3574
_refine_ls_number_restraints 0
_refine_ls_restrained_S_all 1.088
_refine_ls_R_factor_all 0.0678
_refine_ls_R_factor_gt 0.0486
_refine_ls_shift/su_max 0.005
_refine_ls_shift/su_mean 0.000
_refine_ls_structure_factor_coef Fsqd
_refine_ls_weighting_details 'calc w=1/[\s^2^(Fo^2^)+(0.0363P)^2^+4.2544P] where P=(Fo^2^+2Fc^2^)/3'
_refine_ls_weighting_scheme calc
_refine_ls_wR_factor_gt 0.0981
_refine_ls_wR_factor_ref 0.1050
_reflns_number_gt 2889
_reflns_number_total 3574
_reflns_threshold_expression >2sigma(I)
_cod_data_source_file om050630fsi20050726_073134.cif
_cod_data_source_block sa0401
_cod_original_sg_symbol_H-M 'P cnb'
_cod_database_code 4076121

loop_
_symmetry_equiv_pos_as_xyz
'x, y, z'
'-x+1/2, y, z+1/2'
'x+1/2, -y+1/2, z+1/2'
'-x, -y+1/2, z'
'-x, -y, -z'
'x-1/2, -y, -z-1/2'
'-x-1/2, y-1/2, -z-1/2'
'x, y-1/2, -z'

loop_
_atom_site_label
_atom_site_type_symbol
_atom_site_fract_x
_atom_site_fract_y
_atom_site_fract_z
_atom_site_U_iso_or_equiv
_atom_site_adp_type
_atom_site_occupancy
_atom_site_symmetry_multiplicity
_atom_site_calc_flag
_atom_site_refinement_flags
C1 C 0.1351(3) 0.0652(2) 0.15629(17) 0.0214(6) Uani 1 1 d .
C2 C 0.0984(3) 0.1373(3) 0.01400(18) 0.0224(6) Uani 1 1 d .
C3 C 0.2066(3) 0.4194(2) 0.15421(19) 0.0258(7) Uani 1 1 d .
H3A H 0.1757 0.4107 0.2080 0.039 Uiso 1 1 calc R
H3B H 0.1416 0.4415 0.1192 0.039 Uiso 1 1 calc R
H3C H 0.2697 0.4719 0.1542 0.039 Uiso 1 1 calc R
C4 C 0.2445(3) 0.3543(3) -0.02660(18) 0.0265(7) Uani 1 1 d .
H4A H 0.1874 0.4081 -0.0112 0.040 Uiso 1 1 calc R
H4B H 0.2086 0.3099 -0.0671 0.040 Uiso 1 1 calc R
H4C H 0.3169 0.3867 -0.0478 0.040 Uiso 1 1 calc R
C5 C 0.3866(3) 0.1398(3) -0.02914(18) 0.0265(7) Uani 1 1 d .
H5A H 0.4691 0.1610 -0.0400 0.040 Uiso 1 1 calc R
H5B H 0.3359 0.1576 -0.0743 0.040 Uiso 1 1 calc R
H5C H 0.3840 0.0649 -0.0204 0.040 Uiso 1 1 calc R
C6 C 0.4330(3) 0.0713(3) 0.14897(19) 0.0256(7) Uani 1 1 d .
H6A H 0.4256 0.0159 0.1097 0.038 Uiso 1 1 calc R
H6B H 0.4028 0.0469 0.2000 0.038 Uiso 1 1 calc R
H6C H 0.5172 0.0909 0.1543 0.038 Uiso 1 1 calc R
C7 C 0.3168(3) 0.2392(3) 0.26252(17) 0.0276(7) Uani 1 1 d .
H7A H 0.3882 0.2776 0.2785 0.041 Uiso 1 1 calc R
H7B H 0.3223 0.1679 0.2818 0.041 Uiso 1 1 calc R
H7C H 0.2458 0.2724 0.2850 0.041 Uiso 1 1 calc R
C8 C 0.2568(3) 0.3180(2) 0.12524(17) 0.0174(5) Uani 1 1 d .
C9 C 0.2763(3) 0.2902(2) 0.04442(16) 0.0179(6) Uani 1 1 d .
C10 C 0.3421(3) 0.1948(2) 0.04336(17) 0.0189(6) Uani 1 1 d .
C11 C 0.3619(3) 0.1631(2) 0.12273(17) 0.0191(6) Uani 1 1 d .
C12 C 0.3075(3) 0.2388(2) 0.17366(16) 0.0183(6) Uani 1 1 d .
Cl1 Cl 0.0000 0.2500 0.28327(6) 0.0400(3) Uani 1 2 d S
Fe1 Fe 0.17593(3) 0.17371(3) 0.09962(2) 0.01461(11) Uani 1 1 d .
Ga1 Ga 0.0000 0.2500 0.14840(2) 0.01658(12) Uani 1 2 d S
O1 O 0.1128(2) -0.0068(2) 0.19262(15) 0.0379(6) Uani 1 1 d .
O2 O 0.0529(2) 0.1143(2) -0.04436(13) 0.0367(6) Uani 1 1 d .

loop_
_atom_site_aniso_label
_atom_site_aniso_U_11
_atom_site_aniso_U_22
_atom_site_aniso_U_33
_atom_site_aniso_U_23
_atom_site_aniso_U_13
_atom_site_aniso_U_12
C1 0.0163(14) 0.0252(15) 0.0226(14) 0.0014(12) -0.0008(11) 0.0017(12)
C2 0.0175(14) 0.0268(15) 0.0230(14) -0.0023(12) 0.0038(12) -0.0005(12)
C3 0.0268(16) 0.0207(15) 0.0299(15) -0.0040(13) -0.0009(13) 0.0026(12)
C4 0.0265(17) 0.0282(17) 0.0247(15) 0.0088(13) 0.0010(13) -0.0007(13)
C5 0.0263(17) 0.0280(16) 0.0252(15) -0.0046(13) 0.0126(13) -0.0004(13)
C6 0.0202(16) 0.0243(16) 0.0324(16) 0.0030(13) -0.0049(13) 0.0018(12)
C7 0.0257(16) 0.0388(19) 0.0183(13) -0.0032(13) -0.0037(12) -0.0005(14)
C8 0.0163(14) 0.0171(14) 0.0188(12) -0.0008(11) 0.0004(10) -0.0001(11)
C9 0.0175(14) 0.0192(13) 0.0172(12) 0.0000(11) 0.0018(11) -0.0024(11)
C10 0.0142(13) 0.0238(15) 0.0188(12) -0.0009(11) 0.0055(10) -0.0017(11)
C11 0.0146(13) 0.0213(14) 0.0212(13) 0.0010(11) -0.0007(11) 0.0002(11)
C12 0.0161(13) 0.0218(14) 0.0169(12) 0.0003(11) 0.0010(10) -0.0008(11)
Cl1 0.0260(6) 0.0807(10) 0.0134(4) 0.000 0.000 0.0135(6)
Fe1 0.0129(2) 0.0175(2) 0.01344(17) 0.00051(15) 0.00062(14) 0.00065(15)
Ga1 0.0139(2) 0.0230(2) 0.01292(19) 0.000 0.000 0.00294(18)
O1 0.0380(15) 0.0327(14) 0.0430(14) 0.0176(12) 0.0030(12) -0.0026(12)
O2 0.0341(14) 0.0511(17) 0.0249(11) -0.0137(11) -0.0065(10) 0.0011(12)

loop_
_atom_type_symbol
_atom_type_description
_atom_type_scat_dispersion_real
_atom_type_scat_dispersion_imag
_atom_type_scat_source
C C 0.0033 0.0016 'International Tables Vol C Tables 4.2.6.8 and 6.1.1.4'
H H 0.0000 0.0000 'International Tables Vol C Tables 4.2.6.8 and 6.1.1.4'
Cl Cl 0.1484 0.1585 'International Tables Vol C Tables 4.2.6.8 and 6.1.1.4'
Fe Fe 0.3463 0.8444 'International Tables Vol C Tables 4.2.6.8 and 6.1.1.4'
Ga Ga 0.2307 1.6083 'International Tables Vol C Tables 4.2.6.8 and 6.1.1.4'
O O 0.0106 0.0060 'International Tables Vol C Tables 4.2.6.8 and 6.1.1.4'

loop_
_geom_angle_atom_site_label_1
_geom_angle_atom_site_label_2
_geom_angle_atom_site_label_3
_geom_angle
_geom_angle_site_symmetry_1
_geom_angle_site_symmetry_3
O1 C1 Fe1 177.4(3) . .
O2 C2 Fe1 176.4(3) . .
C8 C3 H3A 109.5 . .
C8 C3 H3B 109.5 . .
H3A C3 H3B 109.5 . .
C8 C3 H3C 109.5 . .
H3A C3 H3C 109.5 . .
H3B C3 H3C 109.5 . .
C9 C4 H4A 109.5 . .
C9 C4 H4B 109.5 . .
H4A C4 H4B 109.5 . .
C9 C4 H4C 109.5 . .
H4A C4 H4C 109.5 . .
H4B C4 H4C 109.5 . .
C10 C5 H5A 109.5 . .
C10 C5 H5B 109.5 . .
H5A C5 H5B 109.5 . .
C10 C5 H5C 109.5 . .
H5A C5 H5C 109.5 . .
H5B C5 H5C 109.5 . .
C11 C6 H6A 109.5 . .
C11 C6 H6B 109.5 . .
H6A C6 H6B 109.5 . .
C11 C6 H6C 109.5 . .
H6A C6 H6C 109.5 . .
H6B C6 H6C 109.5 . .
C12 C7 H7A 109.5 . .
C12 C7 H7B 109.5 . .
H7A C7 H7B 109.5 . .
C12 C7 H7C 109.5 . .
H7A C7 H7C 109.5 . .
H7B C7 H7C 109.5 . .
C12 C8 C9 107.9(3) . .
C12 C8 C3 125.8(3) . .
C9 C8 C3 125.9(3) . .
C12 C8 Fe1 69.87(17) . .
C9 C8 Fe1 69.40(16) . .
C3 C8 Fe1 132.2(2) . .
C8 C9 C10 107.8(2) . .
C8 C9 C4 126.2(3) . .
C10 C9 C4 125.8(3) . .
C8 C9 Fe1 70.94(16) . .
C10 C9 Fe1 70.34(16) . .
C4 C9 Fe1 128.7(2) . .
C11 C10 C9 108.4(2) . .
C11 C10 C5 125.7(3) . .
C9 C10 C5 125.9(3) . .
C11 C10 Fe1 70.92(16) . .
C9 C10 Fe1 69.68(16) . .
C5 C10 Fe1 126.9(2) . .
C10 C11 C12 107.7(3) . .
C10 C11 C6 126.3(3) . .
C12 C11 C6 125.9(3) . .
C10 C11 Fe1 69.79(16) . .
C12 C11 Fe1 69.61(17) . .
C6 C11 Fe1 128.9(2) . .
C8 C12 C11 108.2(2) . .
C8 C12 C7 126.6(3) . .
C11 C12 C7 124.8(3) . .
C8 C12 Fe1 70.62(17) . .
C11 C12 Fe1 70.61(17) . .
C7 C12 Fe1 129.9(2) . .
C2 Fe1 C1 96.20(14) . .
C2 Fe1 C9 95.15(13) . .
C1 Fe1 C9 162.55(13) . .
C2 Fe1 C10 95.65(12) . .
C1 Fe1 C10 125.35(13) . .
C9 Fe1 C10 39.98(11) . .
C2 Fe1 C12 160.71(13) . .
C1 Fe1 C12 100.12(13) . .
C9 Fe1 C12 66.69(11) . .
C10 Fe1 C12 66.45(11) . .
C2 Fe1 C8 128.10(13) . .
C1 Fe1 C8 134.54(13) . .
C9 Fe1 C8 39.66(11) . .
C10 Fe1 C8 66.52(11) . .
C12 Fe1 C8 39.51(11) . .
C2 Fe1 C11 128.35(13) . .
C1 Fe1 C11 95.89(13) . .
C9 Fe1 C11 66.66(11) . .
C10 Fe1 C11 39.28(11) . .
C12 Fe1 C11 39.78(11) . .
C8 Fe1 C11 66.44(11) . .
C2 Fe1 Ga1 89.31(10) . .
C1 Fe1 Ga1 85.72(10) . .
C9 Fe1 Ga1 107.65(8) . .
C10 Fe1 Ga1 147.51(8) . .
C12 Fe1 Ga1 102.05(8) . .
C8 Fe1 Ga1 85.22(8) . .
C11 Fe1 Ga1 141.59(8) . .
Cl1 Ga1 Fe1 110.549(13) . 4
Cl1 Ga1 Fe1 110.549(13) . .
Fe1 Ga1 Fe1 138.90(3) 4 .

loop_
_geom_bond_atom_site_label_1
_geom_bond_atom_site_label_2
_geom_bond_distance
_geom_bond_site_symmetry_2
C1 O1 1.143(4) .
C1 Fe1 1.760(3) .
C2 O2 1.150(4) .
C2 Fe1 1.754(3) .
C3 C8 1.508(4) .
C3 H3A 0.9800 .
C3 H3B 0.9800 .
C3 H3C 0.9800 .
C4 C9 1.502(4) .
C4 H4A 0.9800 .
C4 H4B 0.9800 .
C4 H4C 0.9800 .
C5 C10 1.503(4) .
C5 H5A 0.9800 .
C5 H5B 0.9800 .
C5 H5C 0.9800 .
C6 C11 1.496(4) .
C6 H6A 0.9800 .
C6 H6B 0.9800 .
C6 H6C 0.9800 .
C7 C12 1.508(4) .
C7 H7A 0.9800 .
C7 H7B 0.9800 .
C7 H7C 0.9800 .
C8 C12 1.429(4) .
C8 C9 1.431(4) .
C8 Fe1 2.119(3) .
C9 C10 1.438(4) .
C9 Fe1 2.099(3) .
C10 C11 1.422(4) .
C10 Fe1 2.108(3) .
C11 C12 1.440(4) .
C11 Fe1 2.123(3) .
C12 Fe1 2.109(3) .
Cl1 Ga1 2.2829(11) .
Fe1 Ga1 2.3524(4) .
Ga1 Fe1 2.3524(4) 4

loop_
_geom_torsion_atom_site_label_1
_geom_torsion_atom_site_label_2
_geom_torsion_atom_site_label_3
_geom_torsion_atom_site_label_4
_geom_torsion
_geom_torsion_site_symmetry_4
C12 C8 C9 C10 -1.5(3) .
C3 C8 C9 C10 171.1(3) .
Fe1 C8 C9 C10 -61.0(2) .
C12 C8 C9 C4 -176.0(3) .
C3 C8 C9 C4 -3.4(5) .
Fe1 C8 C9 C4 124.5(3) .
C12 C8 C9 Fe1 59.5(2) .
C3 C8 C9 Fe1 -127.9(3) .
C8 C9 C10 C11 0.8(3) .
C4 C9 C10 C11 175.2(3) .
Fe1 C9 C10 C11 -60.6(2) .
C8 C9 C10 C5 -177.1(3) .
C4 C9 C10 C5 -2.6(5) .
Fe1 C9 C10 C5 121.5(3) .
C8 C9 C10 Fe1 61.4(2) .
C4 C9 C10 Fe1 -124.1(3) .
C9 C10 C11 C12 0.3(3) .
C5 C10 C11 C12 178.2(3) .
Fe1 C10 C11 C12 -59.5(2) .
C9 C10 C11 C6 -176.1(3) .
C5 C10 C11 C6 1.8(5) .
Fe1 C10 C11 C6 124.0(3) .
C9 C10 C11 Fe1 59.9(2) .
C5 C10 C11 Fe1 -122.3(3) .
C9 C8 C12 C11 1.7(3) .
C3 C8 C12 C11 -170.9(3) .
Fe1 C8 C12 C11 60.9(2) .
C9 C8 C12 C7 174.9(3) .
C3 C8 C12 C7 2.3(5) .
Fe1 C8 C12 C7 -125.9(3) .
C9 C8 C12 Fe1 -59.2(2) .
C3 C8 C12 Fe1 128.2(3) .
C10 C11 C12 C8 -1.3(3) .
C6 C11 C12 C8 175.2(3) .
Fe1 C11 C12 C8 -60.9(2) .
C10 C11 C12 C7 -174.6(3) .
C6 C11 C12 C7 1.8(5) .
Fe1 C11 C12 C7 125.8(3) .
C10 C11 C12 Fe1 59.7(2) .
C6 C11 C12 Fe1 -123.9(3) .
O2 C2 Fe1 C1 -129(5) .
O2 C2 Fe1 C9 38(5) .
O2 C2 Fe1 C10 -3(5) .
O2 C2 Fe1 C12 19(5) .
O2 C2 Fe1 C8 62(5) .
O2 C2 Fe1 C11 -27(5) .
O2 C2 Fe1 Ga1 145(5) .
O1 C1 Fe1 C2 103(6) .
O1 C1 Fe1 C9 -27(7) .
O1 C1 Fe1 C10 1(7) .
O1 C1 Fe1 C12 -67(6) .
O1 C1 Fe1 C8 -89(6) .
O1 C1 Fe1 C11 -27(6) .
O1 C1 Fe1 Ga1 -168(6) .
C8 C9 Fe1 C2 149.53(19) .
C10 C9 Fe1 C2 -92.65(18) .
C4 C9 Fe1 C2 27.9(3) .
C8 C9 Fe1 C1 -80.1(5) .
C10 C9 Fe1 C1 37.7(5) .
C4 C9 Fe1 C1 158.3(4) .
C8 C9 Fe1 C10 -117.8(2) .
C4 C9 Fe1 C10 120.6(3) .
C8 C9 Fe1 C12 -37.21(17) .
C10 C9 Fe1 C12 80.61(17) .
C4 C9 Fe1 C12 -158.8(3) .
C10 C9 Fe1 C8 117.8(2) .
C4 C9 Fe1 C8 -121.6(3) .
C8 C9 Fe1 C11 -80.70(18) .
C10 C9 Fe1 C11 37.12(16) .
C4 C9 Fe1 C11 157.7(3) .
C8 C9 Fe1 Ga1 58.61(17) .
C10 C9 Fe1 Ga1 176.43(14) .
C4 C9 Fe1 Ga1 -63.0(3) .
C11 C10 Fe1 C2 -149.76(19) .
C9 C10 Fe1 C2 91.29(19) .
C5 C10 Fe1 C2 -28.9(3) .
C11 C10 Fe1 C1 -48.0(2) .
C9 C10 Fe1 C1 -166.99(18) .
C5 C10 Fe1 C1 72.8(3) .
C11 C10 Fe1 C9 118.9(2) .
C5 C10 Fe1 C9 -120.2(3) .
C11 C10 Fe1 C12 37.70(17) .
C9 C10 Fe1 C12 -81.25(18) .
C5 C10 Fe1 C12 158.5(3) .
C11 C10 Fe1 C8 80.96(18) .
C9 C10 Fe1 C8 -37.98(16) .
C5 C10 Fe1 C8 -158.2(3) .
C9 C10 Fe1 C11 -118.9(2) .
C5 C10 Fe1 C11 120.8(3) .
C11 C10 Fe1 Ga1 112.61(19) .
C9 C10 Fe1 Ga1 -6.3(3) .
C5 C10 Fe1 Ga1 -126.6(2) .
C8 C12 Fe1 C2 58.1(5) .
C11 C12 Fe1 C2 -60.3(5) .
C7 C12 Fe1 C2 -179.9(4) .
C8 C12 Fe1 C1 -154.62(18) .
C11 C12 Fe1 C1 87.05(19) .
C7 C12 Fe1 C1 -32.6(3) .
C8 C12 Fe1 C9 37.35(16) .
C11 C12 Fe1 C9 -80.99(18) .
C7 C12 Fe1 C9 159.4(3) .
C8 C12 Fe1 C10 81.10(18) .
C11 C12 Fe1 C10 -37.24(17) .
C7 C12 Fe1 C10 -156.9(3) .
C11 C12 Fe1 C8 -118.3(2) .
C7 C12 Fe1 C8 122.0(4) .
C8 C12 Fe1 C11 118.3(2) .
C7 C12 Fe1 C11 -119.6(4) .
C8 C12 Fe1 Ga1 -66.87(16) .
C11 C12 Fe1 Ga1 174.79(15) .
C7 C12 Fe1 Ga1 55.2(3) .
C12 C8 Fe1 C2 -159.13(18) .
C9 C8 Fe1 C2 -39.9(2) .
C3 C8 Fe1 C2 80.3(3) .
C12 C8 Fe1 C1 36.3(2) .
C9 C8 Fe1 C1 155.51(19) .
C3 C8 Fe1 C1 -84.2(3) .
C12 C8 Fe1 C9 -119.2(2) .
C3 C8 Fe1 C9 120.3(4) .
C12 C8 Fe1 C10 -80.92(18) .
C9 C8 Fe1 C10 38.29(17) .
C3 C8 Fe1 C10 158.5(3) .
C9 C8 Fe1 C12 119.2(2) .
C3 C8 Fe1 C12 -120.5(3) .
C12 C8 Fe1 C11 -37.91(16) .
C9 C8 Fe1 C11 81.30(18) .
C3 C8 Fe1 C11 -158.4(3) .
C12 C8 Fe1 Ga1 115.51(16) .
C9 C8 Fe1 Ga1 -125.28(16) .
C3 C8 Fe1 Ga1 -5.0(3) .
C10 C11 Fe1 C2 39.7(2) .
C12 C11 Fe1 C2 158.54(19) .
C6 C11 Fe1 C2 -81.2(3) .
C10 C11 Fe1 C1 142.43(19) .
C12 C11 Fe1 C1 -98.75(18) .
C6 C11 Fe1 C1 21.5(3) .
C10 C11 Fe1 C9 -37.76(17) .
C12 C11 Fe1 C9 81.06(18) .
C6 C11 Fe1 C9 -158.6(3) .
C12 C11 Fe1 C10 118.8(2) .
C6 C11 Fe1 C10 -120.9(3) .
C10 C11 Fe1 C12 -118.8(2) .
C6 C11 Fe1 C12 120.3(3) .
C10 C11 Fe1 C8 -81.16(18) .
C12 C11 Fe1 C8 37.66(17) .
C6 C11 Fe1 C8 157.9(3) .
C10 C11 Fe1 Ga1 -127.04(16) .
C12 C11 Fe1 Ga1 -8.2(2) .
C6 C11 Fe1 Ga1 112.1(3) .
C2 Fe1 Ga1 Cl1 152.50(10) .
C1 Fe1 Ga1 Cl1 56.24(10) .
C9 Fe1 Ga1 Cl1 -112.31(8) .
C10 Fe1 Ga1 Cl1 -108.04(15) .
C12 Fe1 Ga1 Cl1 -43.21(8) .
C8 Fe1 Ga1 Cl1 -79.17(8) .
C11 Fe1 Ga1 Cl1 -37.85(13) .
C2 Fe1 Ga1 Fe1 -27.50(10) 4
C1 Fe1 Ga1 Fe1 -123.76(10) 4
C9 Fe1 Ga1 Fe1 67.69(8) 4
C10 Fe1 Ga1 Fe1 71.96(15) 4
C12 Fe1 Ga1 Fe1 136.79(8) 4
C8 Fe1 Ga1 Fe1 100.83(8) 4
C11 Fe1 Ga1 Fe1 142.15(13) 4
